data_4028197
loop_
_publ_author_name
'Na An'
'Bo-Xue Tian'
'Hong-Jun Pi'
'Leif A. Eriksson'
'Wei-Ping Deng'

_publ_section_title
;
 Mechanistic Insight into Self-Propagation of Organo-Mediated Beckmann
 Rearrangement: A Combined Experimental and Computational Study
;
_journal_name_full 'Journal of Organic Chemistry'
_journal_page_first 4297
_journal_page_last 4302
_journal_paper_doi 10.1021/jo400278c
_journal_volume 78
_journal_year 2013
_chemical_formula_sum 'C26 H20 N2 O'
_chemical_formula_weight 376.44
_chemical_name_systematic
; 
 ? 
;
_space_group_IT_number 14
_symmetry_cell_setting monoclinic
_symmetry_space_group_name_Hall '-P 2ybc'
_symmetry_space_group_name_H-M 'P 1 21/c 1'
_atom_sites_solution_hydrogens geom
_atom_sites_solution_primary direct
_atom_sites_solution_secondary difmap
_audit_creation_method SHELXL-97
_cell_angle_alpha 90.00
_cell_angle_beta 97.478(4)
_cell_angle_gamma 90.00
_cell_formula_units_Z 4
_cell_length_a 10.922(3)
_cell_length_b 20.287(6)
_cell_length_c 9.300(3)
_cell_measurement_reflns_used 758
_cell_measurement_temperature 293(2)
_cell_measurement_theta_max 24.260
_cell_measurement_theta_min 2.751
_cell_volume 2043.1(11)
_computing_cell_refinement 'Bruker SMART'
_computing_data_collection 'Bruker SMART'
_computing_data_reduction 'Bruker SHELXTL'
_computing_molecular_graphics 'Bruker SHELXTL'
_computing_publication_material 'Bruker SHELXTL'
_computing_structure_refinement 'SHELXL-97 (Sheldrick, 1997)'
_computing_structure_solution 'SHELXS-97 (Sheldrick, 1990)'
_diffrn_ambient_temperature 293(2)
_diffrn_measured_fraction_theta_full 0.996
_diffrn_measured_fraction_theta_max 0.996
_diffrn_measurement_device_type 'CCD area detector'
_diffrn_measurement_method 'phi and omega scans'
_diffrn_radiation_monochromator graphite
_diffrn_radiation_source 'fine-focus sealed tube'
_diffrn_radiation_type MoK\a
_diffrn_radiation_wavelength 0.71073
_diffrn_reflns_av_R_equivalents 0.0325
_diffrn_reflns_av_sigmaI/netI 0.0509
_diffrn_reflns_limit_h_max 13
_diffrn_reflns_limit_h_min -11
_diffrn_reflns_limit_k_max 25
_diffrn_reflns_limit_k_min -19
_diffrn_reflns_limit_l_max 11
_diffrn_reflns_limit_l_min -11
_diffrn_reflns_number 9171
_diffrn_reflns_theta_full 26.01
_diffrn_reflns_theta_max 26.01
_diffrn_reflns_theta_min 1.88
_exptl_absorpt_coefficient_mu 0.075
_exptl_absorpt_correction_T_max 0.9896
_exptl_absorpt_correction_T_min 0.9852
_exptl_absorpt_correction_type multi-scan
_exptl_absorpt_process_details sadabs
_exptl_crystal_colour colorless
_exptl_crystal_density_diffrn 1.224
_exptl_crystal_description block
_exptl_crystal_F_000 792
_exptl_crystal_size_max 0.20
_exptl_crystal_size_mid 0.19
_exptl_crystal_size_min 0.14
_refine_diff_density_max 0.144
_refine_diff_density_min -0.141
_refine_diff_density_rms 0.029
_refine_ls_extinction_method none
_refine_ls_goodness_of_fit_ref 0.811
_refine_ls_hydrogen_treatment constr
_refine_ls_matrix_type full
_refine_ls_number_parameters 262
_refine_ls_number_reflns 4010
_refine_ls_number_restraints 0
_refine_ls_restrained_S_all 0.811
_refine_ls_R_factor_all 0.0733
_refine_ls_R_factor_gt 0.0376
_refine_ls_shift/su_max 0.000
_refine_ls_shift/su_mean 0.000
_refine_ls_structure_factor_coef Fsqd
_refine_ls_weighting_details 'calc w=1/[\s^2^(Fo^2^)+(0.0445P)^2^+0.0000P] where P=(Fo^2^+2Fc^2^)/3'
_refine_ls_weighting_scheme calc
_refine_ls_wR_factor_gt 0.0802
_refine_ls_wR_factor_ref 0.0908
_reflns_number_gt 2346
_reflns_number_total 4010
_reflns_threshold_expression >2sigma(I)
_cod_data_source_file jo400278c_si_003.cif
_cod_data_source_block a00603c
_cod_original_cell_volume 2043.0(11)
_cod_database_code 4028197

loop_
_symmetry_equiv_pos_as_xyz
'x, y, z'
'-x, y+1/2, -z+1/2'
'-x, -y, -z'
'x, -y-1/2, z-1/2'

loop_
_atom_site_label
_atom_site_type_symbol
_atom_site_fract_x
_atom_site_fract_y
_atom_site_fract_z
_atom_site_U_iso_or_equiv
_atom_site_adp_type
_atom_site_occupancy
_atom_site_symmetry_multiplicity
_atom_site_calc_flag
_atom_site_refinement_flags
N1 N 0.22507(10) 0.09140(5) 0.33228(11) 0.0404(3) Uani 1 1 d .
N2 N 0.43458(11) 0.06513(6) 0.31146(13) 0.0504(3) Uani 1 1 d .
O1 O 0.17931(10) 0.14009(5) 0.11477(11) 0.0613(3) Uani 1 1 d .
C1 C 0.00554(15) 0.22305(8) 0.23027(17) 0.0550(4) Uani 1 1 d .
H1A H 0.0532 0.2444 0.1686 0.066 Uiso 1 1 calc R
C2 C -0.09861(18) 0.25328(9) 0.2682(2) 0.0688(5) Uani 1 1 d .
H2A H -0.1196 0.2955 0.2348 0.083 Uiso 1 1 calc R
C3 C -0.17110(16) 0.22124(10) 0.3549(2) 0.0700(5) Uani 1 1 d .
H3A H -0.2412 0.2418 0.3807 0.084 Uiso 1 1 calc R
C4 C -0.14087(15) 0.15901(10) 0.40384(18) 0.0650(5) Uani 1 1 d .
H4A H -0.1918 0.1369 0.4604 0.078 Uiso 1 1 calc R
C5 C -0.03550(14) 0.12903(8) 0.36978(16) 0.0531(4) Uani 1 1 d .
H5A H -0.0145 0.0870 0.4048 0.064 Uiso 1 1 calc R
C6 C 0.03933(13) 0.16129(7) 0.28337(15) 0.0424(4) Uani 1 1 d .
C7 C 0.15190(13) 0.13102(7) 0.23672(16) 0.0442(4) Uani 1 1 d .
C8 C 0.22695(13) 0.09047(8) 0.48729(15) 0.0446(4) Uani 1 1 d .
C9 C 0.23148(14) 0.14770(9) 0.56684(17) 0.0564(4) Uani 1 1 d .
H9A H 0.2318 0.1885 0.5212 0.068 Uiso 1 1 calc R
C10 C 0.23549(17) 0.14373(11) 0.7164(2) 0.0768(6) Uani 1 1 d .
H10A H 0.2366 0.1822 0.7710 0.092 Uiso 1 1 calc R
C11 C 0.2379(2) 0.08390(14) 0.7843(2) 0.0956(7) Uani 1 1 d .
H11A H 0.2407 0.0817 0.8846 0.115 Uiso 1 1 calc R
C12 C 0.2361(2) 0.02763(12) 0.7045(2) 0.0935(7) Uani 1 1 d .
H12A H 0.2391 -0.0131 0.7508 0.112 Uiso 1 1 calc R
C13 C 0.22995(15) 0.03048(9) 0.55575(17) 0.0644(5) Uani 1 1 d .
H13A H 0.2278 -0.0082 0.5018 0.077 Uiso 1 1 calc R
C14 C 0.32077(14) 0.05415(7) 0.27440(14) 0.0427(4) Uani 1 1 d .
C15 C 0.47506(12) 0.12062(8) 0.39828(16) 0.0449(4) Uani 1 1 d .
C16 C 0.45275(14) 0.18385(8) 0.34671(17) 0.0543(4) Uani 1 1 d .
H16A H 0.4078 0.1906 0.2559 0.065 Uiso 1 1 calc R
C17 C 0.49739(15) 0.23704(8) 0.43024(18) 0.0603(5) Uani 1 1 d .
H17A H 0.4821 0.2797 0.3957 0.072 Uiso 1 1 calc R
C18 C 0.56424(15) 0.22718(9) 0.56417(18) 0.0598(5) Uani 1 1 d .
H18A H 0.5942 0.2630 0.6204 0.072 Uiso 1 1 calc R
C19 C 0.58664(15) 0.16423(9) 0.61467(17) 0.0583(4) Uani 1 1 d .
H19A H 0.6315 0.1576 0.7056 0.070 Uiso 1 1 calc R
C20 C 0.54337(13) 0.11093(8) 0.53208(17) 0.0521(4) Uani 1 1 d .
H20A H 0.5601 0.0684 0.5664 0.063 Uiso 1 1 calc R
C21 C 0.28118(14) -0.00116(7) 0.17622(14) 0.0465(4) Uani 1 1 d .
C22 C 0.16134(15) -0.02474(8) 0.15755(17) 0.0607(4) Uani 1 1 d .
H22A H 0.1021 -0.0047 0.2062 0.073 Uiso 1 1 calc R
C23 C 0.12876(19) -0.07799(9) 0.0669(2) 0.0739(5) Uani 1 1 d .
H23A H 0.0480 -0.0935 0.0550 0.089 Uiso 1 1 calc R
C24 C 0.2159(2) -0.10765(9) -0.00496(18) 0.0729(6) Uani 1 1 d .
H24A H 0.1943 -0.1435 -0.0653 0.087 Uiso 1 1 calc R
C25 C 0.3347(2) -0.08451(8) 0.01208(17) 0.0678(5) Uani 1 1 d .
H25A H 0.3933 -0.1045 -0.0376 0.081 Uiso 1 1 calc R
C26 C 0.36770(16) -0.03194(8) 0.10214(16) 0.0550(4) Uani 1 1 d .
H26A H 0.4488 -0.0168 0.1135 0.066 Uiso 1 1 calc R

loop_
_atom_site_aniso_label
_atom_site_aniso_U_11
_atom_site_aniso_U_22
_atom_site_aniso_U_33
_atom_site_aniso_U_23
_atom_site_aniso_U_13
_atom_site_aniso_U_12
N1 0.0407(7) 0.0489(7) 0.0319(6) 0.0009(5) 0.0061(5) 0.0060(5)
N2 0.0431(8) 0.0600(8) 0.0478(7) -0.0092(6) 0.0052(6) 0.0036(6)
O1 0.0644(7) 0.0817(8) 0.0395(6) 0.0118(6) 0.0128(5) 0.0147(6)
C1 0.0559(10) 0.0533(10) 0.0550(10) 0.0025(8) 0.0048(8) 0.0018(8)
C2 0.0745(13) 0.0599(11) 0.0696(12) -0.0031(10) 0.0003(10) 0.0210(10)
C3 0.0557(11) 0.0907(15) 0.0636(12) -0.0119(11) 0.0071(10) 0.0242(10)
C4 0.0469(10) 0.0908(14) 0.0589(11) -0.0006(10) 0.0135(8) 0.0009(9)
C5 0.0469(9) 0.0590(10) 0.0535(10) 0.0037(8) 0.0073(8) 0.0008(8)
C6 0.0394(8) 0.0499(9) 0.0368(8) -0.0020(7) 0.0002(7) 0.0010(7)
C7 0.0429(9) 0.0510(9) 0.0385(8) 0.0009(7) 0.0039(7) -0.0011(7)
C8 0.0404(8) 0.0591(10) 0.0344(8) 0.0012(7) 0.0051(7) 0.0059(7)
C9 0.0523(10) 0.0713(11) 0.0448(9) -0.0072(8) 0.0039(8) 0.0097(8)
C10 0.0716(13) 0.1101(16) 0.0469(11) -0.0194(11) 0.0010(9) 0.0229(11)
C11 0.1049(17) 0.146(2) 0.0364(10) 0.0112(13) 0.0121(11) 0.0357(16)
C12 0.1198(18) 0.1094(17) 0.0535(12) 0.0318(12) 0.0198(12) 0.0223(15)
C13 0.0798(12) 0.0656(11) 0.0491(10) 0.0113(9) 0.0128(9) 0.0084(9)
C14 0.0453(9) 0.0483(9) 0.0347(8) 0.0014(7) 0.0063(7) 0.0047(7)
C15 0.0357(8) 0.0552(10) 0.0451(9) -0.0047(8) 0.0096(7) -0.0011(7)
C16 0.0504(10) 0.0671(11) 0.0446(9) 0.0033(9) 0.0033(8) -0.0081(8)
C17 0.0641(11) 0.0582(11) 0.0592(11) 0.0052(9) 0.0105(9) -0.0108(8)
C18 0.0590(11) 0.0681(12) 0.0533(10) -0.0111(9) 0.0112(9) -0.0158(9)
C19 0.0552(11) 0.0751(12) 0.0432(9) -0.0024(9) 0.0013(8) -0.0078(9)
C20 0.0443(9) 0.0580(10) 0.0529(10) -0.0001(8) 0.0017(8) 0.0032(8)
C21 0.0533(10) 0.0493(9) 0.0356(8) 0.0011(7) 0.0012(7) 0.0042(7)
C22 0.0593(11) 0.0644(11) 0.0560(10) -0.0080(9) -0.0013(9) -0.0034(9)
C23 0.0763(13) 0.0685(13) 0.0708(12) -0.0059(10) -0.0138(11) -0.0138(10)
C24 0.1084(17) 0.0538(11) 0.0504(11) -0.0055(9) -0.0129(11) 0.0008(11)
C25 0.0977(15) 0.0587(11) 0.0464(10) -0.0077(9) 0.0067(10) 0.0129(10)
C26 0.0670(11) 0.0554(10) 0.0431(9) -0.0030(8) 0.0091(8) 0.0039(8)

loop_
_atom_type_symbol
_atom_type_description
_atom_type_scat_dispersion_real
_atom_type_scat_dispersion_imag
_atom_type_scat_source
C C 0.0033 0.0016 'International Tables Vol C Tables 4.2.6.8 and 6.1.1.4'
H H 0.0000 0.0000 'International Tables Vol C Tables 4.2.6.8 and 6.1.1.4'
N N 0.0061 0.0033 'International Tables Vol C Tables 4.2.6.8 and 6.1.1.4'
O O 0.0106 0.0060 'International Tables Vol C Tables 4.2.6.8 and 6.1.1.4'

loop_
_geom_angle_atom_site_label_1
_geom_angle_atom_site_label_2
_geom_angle_atom_site_label_3
_geom_angle
C7 N1 C8 125.92(12)
C7 N1 C14 116.84(11)
C8 N1 C14 116.63(11)
C14 N2 C15 121.05(12)
C6 C1 C2 120.25(16)
C6 C1 H1A 119.9
C2 C1 H1A 119.9
C3 C2 C1 120.05(17)
C3 C2 H2A 120.0
C1 C2 H2A 120.0
C4 C3 C2 120.15(17)
C4 C3 H3A 119.9
C2 C3 H3A 119.9
C3 C4 C5 120.31(16)
C3 C4 H4A 119.8
C5 C4 H4A 119.8
C4 C5 C6 120.02(16)
C4 C5 H5A 120.0
C6 C5 H5A 120.0
C1 C6 C5 119.15(14)
C1 C6 C7 117.58(13)
C5 C6 C7 123.16(14)
O1 C7 N1 119.69(13)
O1 C7 C6 121.26(13)
N1 C7 C6 119.04(12)
C13 C8 C9 120.18(14)
C13 C8 N1 118.21(14)
C9 C8 N1 121.54(14)
C8 C9 C10 118.98(17)
C8 C9 H9A 120.5
C10 C9 H9A 120.5
C11 C10 C9 120.70(18)
C11 C10 H10A 119.6
C9 C10 H10A 119.6
C12 C11 C10 119.68(18)
C12 C11 H11A 120.2
C10 C11 H11A 120.2
C11 C12 C13 120.5(2)
C11 C12 H12A 119.7
C13 C12 H12A 119.7
C8 C13 C12 119.89(18)
C8 C13 H13A 120.1
C12 C13 H13A 120.1
N2 C14 N1 122.50(13)
N2 C14 C21 120.04(13)
N1 C14 C21 117.33(13)
C20 C15 C16 119.76(14)
C20 C15 N2 119.42(14)
C16 C15 N2 120.71(14)
C17 C16 C15 119.83(15)
C17 C16 H16A 120.1
C15 C16 H16A 120.1
C18 C17 C16 120.20(16)
C18 C17 H17A 119.9
C16 C17 H17A 119.9
C17 C18 C19 119.75(16)
C17 C18 H18A 120.1
C19 C18 H18A 120.1
C18 C19 C20 120.54(16)
C18 C19 H19A 119.7
C20 C19 H19A 119.7
C19 C20 C15 119.90(16)
C19 C20 H20A 120.0
C15 C20 H20A 120.0
C22 C21 C26 118.45(15)
C22 C21 C14 122.48(14)
C26 C21 C14 119.05(15)
C21 C22 C23 120.61(17)
C21 C22 H22A 119.7
C23 C22 H22A 119.7
C24 C23 C22 119.89(18)
C24 C23 H23A 120.1
C22 C23 H23A 120.1
C25 C24 C23 120.02(17)
C25 C24 H24A 120.0
C23 C24 H24A 120.0
C24 C25 C26 120.39(18)
C24 C25 H25A 119.8
C26 C25 H25A 119.8
C25 C26 C21 120.64(17)
C25 C26 H26A 119.7
C21 C26 H26A 119.7

loop_
_geom_bond_atom_site_label_1
_geom_bond_atom_site_label_2
_geom_bond_distance
N1 C7 1.3746(17)
N1 C8 1.4391(17)
N1 C14 1.4491(17)
N2 C14 1.2658(18)
N2 C15 1.4219(18)
O1 C7 1.2239(16)
C1 C6 1.379(2)
C1 C2 1.378(2)
C1 H1A 0.9300
C2 C3 1.366(2)
C2 H2A 0.9300
C3 C4 1.368(2)
C3 H3A 0.9300
C4 C5 1.375(2)
C4 H4A 0.9300
C5 C6 1.3831(19)
C5 H5A 0.9300
C6 C7 1.489(2)
C8 C13 1.372(2)
C8 C9 1.374(2)
C9 C10 1.388(2)
C9 H9A 0.9300
C10 C11 1.367(3)
C10 H10A 0.9300
C11 C12 1.360(3)
C11 H11A 0.9300
C12 C13 1.378(2)
C12 H12A 0.9300
C13 H13A 0.9300
C14 C21 1.4754(19)
C15 C20 1.379(2)
C15 C16 1.380(2)
C16 C17 1.381(2)
C16 H16A 0.9300
C17 C18 1.374(2)
C17 H17A 0.9300
C18 C19 1.372(2)
C18 H18A 0.9300
C19 C20 1.374(2)
C19 H19A 0.9300
C20 H20A 0.9300
C21 C22 1.383(2)
C21 C26 1.388(2)
C22 C23 1.388(2)
C22 H22A 0.9300
C23 C24 1.371(2)
C23 H23A 0.9300
C24 C25 1.369(3)
C24 H24A 0.9300
C25 C26 1.375(2)
C25 H25A 0.9300
C26 H26A 0.9300
